data_7229358
loop_
_publ_author_name
'Wang, Li'
'Li, Xiao-Yan'
'Zhao, Qing'
'Li, Li-Hong'
'Dong, Wen-Kui'

_publ_section_title
;
 Fluorescence properties of heterotrinuclear Zn(ii)--M(ii) (M = Ca, Sr and
 Ba) bis(salamo)-type complexes
;
_journal_issue 77
_journal_name_full 'RSC Adv.'
_journal_page_first 48730
_journal_paper_doi 10.1039/C7RA08789F
_journal_volume 7
_journal_year 2017
_chemical_formula_moiety 'C38 H38 Ca N4 O14 Zn2, C H Cl3'
_chemical_formula_sum 'C39 H39 Ca Cl3 N4 O14 Zn2'
_chemical_formula_weight 1064.91
_chemical_name_systematic
;
 ? 
;
_space_group_crystal_system triclinic
_space_group_IT_number 2
_space_group_name_Hall '-P 1'
_space_group_name_H-M_alt 'P -1'
_symmetry_space_group_name_Hall '-P 1'
_symmetry_space_group_name_H-M 'P -1'
_atom_sites_solution_hydrogens geom
_atom_sites_solution_primary direct
_atom_sites_solution_secondary difmap
_audit_creation_date 2015-05-05
_audit_creation_method
;
Olex2 1.2
(compiled 2014.11.28 svn.r3106 for OlexSys, GUI svn.r4959)
;
_audit_update_record
;
2017-07-25 deposited with the CCDC.
2017-10-06 downloaded from the CCDC.
;
_cell_angle_alpha 84.531(12)
_cell_angle_beta 80.178(12)
_cell_angle_gamma 86.928(11)
_cell_formula_units_Z 2
_cell_length_a 12.4374(17)
_cell_length_b 12.9596(18)
_cell_length_c 13.3757(19)
_cell_measurement_reflns_used 2390
_cell_measurement_temperature 295.42(10)
_cell_measurement_theta_max 23.1120
_cell_measurement_theta_min 3.4180
_cell_volume 2113.1(5)
_computing_cell_refinement
;
CrysAlisPro, Agilent Technologies,
Version 1.171.37.33 (release 27-03-2014 CrysAlis171 .NET)
(compiled Mar 27 2014,17:12:48)
;
_computing_data_collection
;
CrysAlisPro, Agilent Technologies,
Version 1.171.37.33 (release 27-03-2014 CrysAlis171 .NET)
(compiled Mar 27 2014,17:12:48)
;
_computing_data_reduction
;
CrysAlisPro, Agilent Technologies,
Version 1.171.37.33 (release 27-03-2014 CrysAlis171 .NET)
(compiled Mar 27 2014,17:12:48)
;
_computing_molecular_graphics 'Olex2 (Dolomanov et al., 2009)'
_computing_publication_material 'Olex2 (Dolomanov et al., 2009)'
_computing_structure_refinement 'ShelXL (Sheldrick, 2008)'
_computing_structure_solution 'ShelXS (Sheldrick, 2008)'
_diffrn_ambient_environment air
_diffrn_ambient_temperature 295.42(10)
_diffrn_detector 'CCD plate'
_diffrn_detector_area_resol_mean 16.0733
_diffrn_detector_type Eos
_diffrn_measured_fraction_theta_full 0.998
_diffrn_measured_fraction_theta_max 0.998
_diffrn_measurement_details
;
#__ type_ start__ end____ width___ exp.time_
  1 omega   -1.00   87.50   1.5000    2.0000
omega____ theta____ kappa____ phi______ frames
    -       20.4291   57.0000  120.0000 59

#__ type_ start__ end____ width___ exp.time_
  2 omega   12.00   42.00   1.5000    2.0000
omega____ theta____ kappa____ phi______ frames
    -       20.4291  -57.0000  120.0000 20

#__ type_ start__ end____ width___ exp.time_
  3 omega   -3.00   37.50   1.5000    2.0000
omega____ theta____ kappa____ phi______ frames
    -       20.4291  -38.0000  -30.0000 27

#__ type_ start__ end____ width___ exp.time_
  4 omega  -20.00   20.50   1.5000    2.0000
omega____ theta____ kappa____ phi______ frames
    -      -16.9916  -99.0000  -90.0000 27

#__ type_ start__ end____ width___ exp.time_
  5 omega   -4.00   86.00   1.5000    2.0000
omega____ theta____ kappa____ phi______ frames
    -       20.4291   38.0000  -90.0000 60

#__ type_ start__ end____ width___ exp.time_
  6 omega  -47.00   50.50   1.5000    2.0000
omega____ theta____ kappa____ phi______ frames
    -       20.4291  -77.0000  -30.0000 65
;
_diffrn_measurement_device 'four-circle diffractometer'
_diffrn_measurement_device_type 'SuperNova, Dual, Cu at zero, Eos'
_diffrn_measurement_method '\w scans'
_diffrn_orient_matrix_UB_11 0.0290814000
_diffrn_orient_matrix_UB_12 -0.0310754000
_diffrn_orient_matrix_UB_13 -0.0373050000
_diffrn_orient_matrix_UB_21 0.0059290000
_diffrn_orient_matrix_UB_22 -0.0404863000
_diffrn_orient_matrix_UB_23 0.0384903000
_diffrn_orient_matrix_UB_31 -0.0497378000
_diffrn_orient_matrix_UB_32 -0.0205565000
_diffrn_orient_matrix_UB_33 -0.0067501000
_diffrn_radiation_monochromator mirror
_diffrn_radiation_probe x-ray
_diffrn_radiation_type MoK\a
_diffrn_radiation_wavelength 0.71073
_diffrn_reflns_av_R_equivalents 0.0606
_diffrn_reflns_av_unetI/netI 0.1220
_diffrn_reflns_limit_h_max 15
_diffrn_reflns_limit_h_min -14
_diffrn_reflns_limit_k_max 15
_diffrn_reflns_limit_k_min -15
_diffrn_reflns_limit_l_max 15
_diffrn_reflns_limit_l_min -16
_diffrn_reflns_number 14901
_diffrn_reflns_theta_full 25.50
_diffrn_reflns_theta_max 26.02
_diffrn_reflns_theta_min 3.27
_diffrn_source 'SuperNova (Mo) X-ray Source'
_exptl_absorpt_coefficient_mu 1.519
_exptl_absorpt_correction_T_max 1.00000
_exptl_absorpt_correction_T_min 0.94128
_exptl_absorpt_correction_type multi-scan
_exptl_absorpt_process_details
;
CrysAlisPro, Agilent Technologies,
Version 1.171.37.33 (release 27-03-2014 CrysAlis171 .NET)
(compiled Mar 27 2014,17:12:48)
Empirical absorption correction using spherical harmonics,
 implemented in SCALE3 ABSPACK scaling algorithm.
;
_exptl_crystal_colour 'clear dark yellow'
_exptl_crystal_colour_lustre clear
_exptl_crystal_colour_modifier dark
_exptl_crystal_colour_primary yellow
_exptl_crystal_density_diffrn 1.674
_exptl_crystal_density_method 'not measured'
_exptl_crystal_description block
_exptl_crystal_F_000 1088
_exptl_crystal_size_max 0.33
_exptl_crystal_size_mid 0.27
_exptl_crystal_size_min 0.25
_refine_diff_density_max 0.727
_refine_diff_density_min -0.534
_refine_diff_density_rms 0.118
_refine_ls_extinction_method none
_refine_ls_goodness_of_fit_ref 1.037
_refine_ls_hydrogen_treatment constr
_refine_ls_matrix_type full
_refine_ls_number_parameters 572
_refine_ls_number_reflns 8331
_refine_ls_number_restraints 0
_refine_ls_restrained_S_all 1.037
_refine_ls_R_factor_all 0.1055
_refine_ls_R_factor_gt 0.0584
_refine_ls_shift/su_max 0.001
_refine_ls_shift/su_mean 0.000
_refine_ls_structure_factor_coef Fsqd
_refine_ls_weighting_details 'calc w=1/[\s^2^(Fo^2^)+(0.0220P)^2^+0.0000P] where P=(Fo^2^+2Fc^2^)/3'
_refine_ls_weighting_scheme calc
_refine_ls_wR_factor_gt 0.0913
_refine_ls_wR_factor_ref 0.1181
_reflns_number_gt 5285
_reflns_number_total 8331
_reflns_threshold_expression >2sigma(I)
_cod_data_source_file c7ra08789f2.cif
_cod_data_source_block d673_2
_cod_database_code 7229358
_reflns_odcompleteness_completeness 99.80
_reflns_odcompleteness_iscentric 1
_reflns_odcompleteness_theta 26.32
_olex2_refinement_description
;
1. Fixed Uiso
 At 1.2 times of:
  All C(H) groups, All C(H,H) groups
 At 1.5 times of:
  All C(H,H,H) groups
2.a Ternary CH refined with riding coordinates:
 C39(H39)
2.b Secondary CH2 refined with riding coordinates:
 C8(H8A,H8B), C10(H10A,H10B), C11(H11A,H11B), C24(H24A,H24B), C25(H25A,H25B),
 C34(H34A,H34B)
2.c Aromatic/amide H refined with riding coordinates:
 C3(H3), C4(H4), C5(H5), C7(H7), C12(H12), C18(H18), C19(H19), C20(H20),
 C21(H21), C23(H23), C26(H26), C30(H30), C31(H31), C32(H32)
2.d Idealised Me refined as rotating group:
 C9(H9A,H9B,H9C), C33(H33A,H33B,H33C), C36(H36A,H36B,H36C), C38(H38A,H38B,H38C)
;
_olex2_date_sample_data_collection 2015-04-22
_olex2_submission_special_instructions 'No special instructions were received'

loop_
_space_group_symop_id
_space_group_symop_operation_xyz
1 'x, y, z'
2 '-x, -y, -z'

loop_
_atom_site_label
_atom_site_type_symbol
_atom_site_fract_x
_atom_site_fract_y
_atom_site_fract_z
_atom_site_U_iso_or_equiv
_atom_site_adp_type
_atom_site_occupancy
_atom_site_calc_flag
_atom_site_refinement_flags_posn
Zn1 Zn 0.98271(4) 0.06918(4) 0.22059(5) 0.01860(16) Uani 1 d .
Zn2 Zn 0.52091(4) 0.27778(4) 0.32330(5) 0.02131(17) Uani 1 d .
Ca1 Ca 0.79147(7) 0.23814(8) 0.33314(8) 0.0189(2) Uani 1 d .
O1 O 0.8800(2) 0.2530(3) 0.4977(3) 0.0247(9) Uani 1 d .
O2 O 0.9615(2) 0.1458(2) 0.3471(3) 0.0208(8) Uani 1 d .
O3 O 1.2109(2) -0.0421(3) 0.1917(3) 0.0242(9) Uani 1 d .
O4 O 1.0336(2) -0.1526(3) 0.1511(3) 0.0254(9) Uani 1 d .
O5 O 0.8220(2) 0.0872(2) 0.2399(3) 0.0229(9) Uani 1 d .
O6 O 0.6474(2) 0.1996(2) 0.2437(3) 0.0216(8) Uani 1 d .
O7 O 0.3487(2) 0.2808(3) 0.1824(3) 0.0286(9) Uani 1 d .
O8 O 0.3012(2) 0.4117(3) 0.3566(3) 0.0344(11) Uani 1 d .
O9 O 0.6442(2) 0.3640(2) 0.3406(3) 0.0244(9) Uani 1 d .
O10 O 0.8346(2) 0.4295(3) 0.3498(3) 0.0261(9) Uani 1 d .
O11 O 0.6643(2) 0.1567(3) 0.4679(3) 0.0275(9) Uani 1 d .
O12 O 0.4897(2) 0.1821(3) 0.4471(3) 0.0257(9) Uani 1 d .
O13 O 1.0258(2) 0.1778(3) 0.1080(3) 0.0248(9) Uani 1 d .
O14 O 0.9004(3) 0.2950(3) 0.1750(3) 0.0297(9) Uani 1 d .
N1 N 1.1325(3) 0.0134(3) 0.2583(3) 0.0212(10) Uani 1 d .
N2 N 0.9527(3) -0.0691(3) 0.1584(3) 0.0192(10) Uani 1 d .
N3 N 0.4320(3) 0.2175(3) 0.2226(3) 0.0227(10) Uani 1 d .
N4 N 0.4164(3) 0.4093(3) 0.3514(4) 0.0257(11) Uani 1 d .
C1 C 1.0151(3) 0.1371(4) 0.4245(4) 0.0186(12) Uani 1 d .
C2 C 0.9756(4) 0.1962(4) 0.5080(4) 0.0190(12) Uani 1 d .
C3 C 1.0291(4) 0.1932(4) 0.5901(4) 0.0254(13) Uani 1 d .
H3 H 1.0017 0.2317 0.6446 0.031 Uiso 1 calc R
C4 C 1.1257(4) 0.1315(4) 0.5912(4) 0.0268(13) Uani 1 d .
H4 H 1.1628 0.1305 0.6460 0.032 Uiso 1 calc R
C5 C 1.1648(4) 0.0733(4) 0.5125(4) 0.0239(13) Uani 1 d .
H5 H 1.2276 0.0316 0.5149 0.029 Uiso 1 calc R
C6 C 1.1117(4) 0.0753(4) 0.4275(4) 0.0198(12) Uani 1 d .
C7 C 1.1644(4) 0.0182(4) 0.3435(4) 0.0193(12) Uani 1 d .
H7 H 1.2285 -0.0190 0.3525 0.023 Uiso 1 calc R
C8 C 0.8364(4) 0.3230(4) 0.5744(4) 0.0312(14) Uani 1 d .
H8A H 0.7902 0.3762 0.5452 0.037 Uiso 1 calc R
H8B H 0.8963 0.3569 0.5940 0.037 Uiso 1 calc R
C9 C 0.7716(4) 0.2690(5) 0.6671(5) 0.0395(16) Uani 1 d .
H9A H 0.7135 0.2335 0.6479 0.059 Uiso 1 calc GR
H9B H 0.7415 0.3191 0.7137 0.059 Uiso 1 calc GR
H9C H 0.8182 0.2198 0.6992 0.059 Uiso 1 calc GR
C10 C 1.1846(4) -0.0350(4) 0.0913(4) 0.0251(13) Uani 1 d .
H10A H 1.2514 -0.0291 0.0420 0.030 Uiso 1 calc R
H10B H 1.1396 0.0273 0.0811 0.030 Uiso 1 calc R
C11 C 1.1251(4) -0.1274(4) 0.0729(5) 0.0324(15) Uani 1 d .
H11A H 1.0994 -0.1139 0.0082 0.039 Uiso 1 calc R
H11B H 1.1758 -0.1869 0.0679 0.039 Uiso 1 calc R
C12 C 0.8606(3) -0.1049(4) 0.1458(4) 0.0205(12) Uani 1 d .
H12 H 0.8614 -0.1719 0.1263 0.025 Uiso 1 calc R
C13 C 0.7565(3) -0.0470(4) 0.1602(4) 0.0155(11) Uani 1 d .
C14 C 0.7456(3) 0.0470(4) 0.2032(4) 0.0171(11) Uani 1 d .
C15 C 0.6429(4) 0.1092(4) 0.2098(4) 0.0179(11) Uani 1 d .
C16 C 0.5543(3) 0.0709(4) 0.1779(4) 0.0182(12) Uani 1 d .
C17 C 0.5604(4) -0.0321(4) 0.1428(4) 0.0183(11) Uani 1 d .
C18 C 0.4681(4) -0.0778(4) 0.1234(4) 0.0284(14) Uani 1 d .
H18 H 0.4017 -0.0404 0.1319 0.034 Uiso 1 calc R
C19 C 0.4714(4) -0.1750(4) 0.0925(5) 0.0330(15) Uani 1 d .
H19 H 0.4080 -0.2031 0.0805 0.040 Uiso 1 calc R
C20 C 0.5695(4) -0.2322(4) 0.0788(4) 0.0314(15) Uani 1 d .
H20 H 0.5723 -0.2985 0.0571 0.038 Uiso 1 calc R
C21 C 0.6633(4) -0.1898(4) 0.0976(4) 0.0296(15) Uani 1 d .
H21 H 0.7292 -0.2279 0.0872 0.035 Uiso 1 calc R
C22 C 0.6610(3) -0.0911(4) 0.1321(4) 0.0182(11) Uani 1 d .
C23 C 0.4585(4) 0.1380(4) 0.1714(4) 0.0232(13) Uani 1 d .
H23 H 0.4127 0.1226 0.1271 0.028 Uiso 1 calc R
C24 C 0.2492(4) 0.2825(4) 0.2557(5) 0.0328(15) Uani 1 d .
H24A H 0.2181 0.2146 0.2628 0.039 Uiso 1 calc R
H24B H 0.1976 0.3320 0.2290 0.039 Uiso 1 calc R
C25 C 0.2618(4) 0.3101(4) 0.3594(5) 0.0299(14) Uani 1 d .
H25A H 0.1917 0.3059 0.4040 0.036 Uiso 1 calc R
H25B H 0.3121 0.2603 0.3874 0.036 Uiso 1 calc R
C26 C 0.4464(4) 0.4991(4) 0.3655(4) 0.0300(14) Uani 1 d .
H26 H 0.3910 0.5500 0.3761 0.036 Uiso 1 calc R
C27 C 0.5550(4) 0.5309(4) 0.3670(4) 0.0265(13) Uani 1 d .
C28 C 0.6475(4) 0.4621(4) 0.3567(4) 0.0212(12) Uani 1 d .
C29 C 0.7499(4) 0.5034(4) 0.3611(4) 0.0226(12) Uani 1 d .
C30 C 0.7583(4) 0.6053(4) 0.3766(4) 0.0316(14) Uani 1 d .
H30 H 0.8261 0.6304 0.3802 0.038 Uiso 1 calc R
C31 C 0.6656(4) 0.6722(4) 0.3870(5) 0.0405(17) Uani 1 d .
H31 H 0.6717 0.7414 0.3975 0.049 Uiso 1 calc R
C32 C 0.5666(4) 0.6354(4) 0.3818(5) 0.0350(15) Uani 1 d .
H32 H 0.5053 0.6802 0.3881 0.042 Uiso 1 calc R
C33 C 0.9910(4) 0.5202(4) 0.2501(5) 0.0414(16) Uani 1 d .
H33A H 0.9898 0.4784 0.1949 0.062 Uiso 1 calc GR
H33B H 1.0649 0.5369 0.2519 0.062 Uiso 1 calc GR
H33C H 0.9480 0.5831 0.2405 0.062 Uiso 1 calc GR
C34 C 0.9443(4) 0.4613(4) 0.3489(5) 0.0320(15) Uani 1 d .
H34A H 0.9908 0.4003 0.3604 0.038 Uiso 1 calc R
H34B H 0.9440 0.5045 0.4042 0.038 Uiso 1 calc R
C35 C 0.5644(4) 0.1442(4) 0.4960(4) 0.0227(12) Uani 1 d .
C36 C 0.5275(4) 0.0804(4) 0.5944(4) 0.0336(14) Uani 1 d .
H36A H 0.5460 0.1139 0.6498 0.050 Uiso 1 calc GR
H36B H 0.5631 0.0129 0.5924 0.050 Uiso 1 calc GR
H36C H 0.4499 0.0737 0.6039 0.050 Uiso 1 calc GR
C37 C 0.9761(4) 0.2669(4) 0.1089(4) 0.0246(13) Uani 1 d .
C38 C 1.0149(4) 0.3430(4) 0.0195(5) 0.0391(15) Uani 1 d .
H38A H 1.0900 0.3569 0.0187 0.059 Uiso 1 calc GR
H38B H 0.9715 0.4063 0.0252 0.059 Uiso 1 calc GR
H38C H 1.0077 0.3142 -0.0425 0.059 Uiso 1 calc GR
Cl1 Cl 0.74301(13) 0.52756(13) 0.10353(15) 0.0566(5) Uani 1 d .
Cl2 Cl 0.55183(12) 0.41806(15) 0.09740(15) 0.0643(6) Uani 1 d .
Cl3 Cl 0.73417(15) 0.40741(16) -0.06440(16) 0.0788(7) Uani 1 d .
C39 C 0.6933(4) 0.4176(5) 0.0671(5) 0.0437(17) Uani 1 d .
H39 H 0.7232 0.3568 0.1042 0.052 Uiso 1 calc R

loop_
_atom_site_aniso_label
_atom_site_aniso_U_11
_atom_site_aniso_U_22
_atom_site_aniso_U_33
_atom_site_aniso_U_23
_atom_site_aniso_U_13
_atom_site_aniso_U_12
Zn1 0.0141(3) 0.0205(3) 0.0218(4) -0.0040(3) -0.0040(2) 0.0015(2)
Zn2 0.0166(3) 0.0188(3) 0.0278(4) -0.0027(3) -0.0022(3) 0.0025(3)
Ca1 0.0168(5) 0.0189(6) 0.0213(6) -0.0034(5) -0.0034(4) 0.0014(4)
O1 0.0243(18) 0.027(2) 0.024(2) -0.0122(18) -0.0053(16) 0.0081(16)
O2 0.0172(17) 0.025(2) 0.022(2) -0.0063(17) -0.0072(15) 0.0020(15)
O3 0.0126(16) 0.038(2) 0.022(2) -0.0051(19) -0.0044(15) 0.0062(16)
O4 0.0167(17) 0.023(2) 0.037(3) -0.0076(19) -0.0044(17) 0.0048(16)
O5 0.0146(16) 0.027(2) 0.032(2) -0.0154(18) -0.0093(16) -0.0013(15)
O6 0.0162(16) 0.022(2) 0.028(2) -0.0080(18) -0.0052(16) 0.0002(15)
O7 0.0174(18) 0.031(2) 0.037(3) 0.0034(19) -0.0075(17) 0.0078(16)
O8 0.0160(17) 0.024(2) 0.063(3) -0.009(2) -0.0049(19) 0.0064(16)
O9 0.0205(17) 0.0144(19) 0.038(3) -0.0041(18) -0.0034(17) -0.0009(15)
O10 0.0216(18) 0.022(2) 0.036(3) -0.0072(19) -0.0090(17) 0.0011(16)
O11 0.0230(19) 0.032(2) 0.027(2) -0.0003(19) -0.0037(17) -0.0025(17)
O12 0.0220(18) 0.020(2) 0.034(3) -0.0002(18) -0.0033(17) 0.0030(16)
O13 0.0210(18) 0.025(2) 0.026(2) 0.0024(18) -0.0001(16) 0.0036(16)
O14 0.038(2) 0.024(2) 0.022(2) 0.0013(18) 0.0068(18) 0.0047(17)
N1 0.014(2) 0.027(3) 0.022(3) -0.006(2) -0.0018(19) 0.0008(19)
N2 0.013(2) 0.018(2) 0.028(3) -0.004(2) -0.0046(18) 0.0047(18)
N3 0.017(2) 0.026(3) 0.026(3) -0.001(2) -0.008(2) 0.0079(19)
N4 0.019(2) 0.024(3) 0.034(3) -0.003(2) -0.002(2) 0.003(2)
C1 0.015(2) 0.021(3) 0.021(3) 0.003(2) -0.008(2) -0.005(2)
C2 0.017(3) 0.016(3) 0.024(3) -0.004(2) -0.004(2) -0.002(2)
C3 0.028(3) 0.030(3) 0.021(3) -0.006(3) -0.005(2) -0.006(3)
C4 0.028(3) 0.034(3) 0.021(3) 0.001(3) -0.013(3) 0.000(3)
C5 0.022(3) 0.025(3) 0.026(3) 0.007(3) -0.008(2) -0.008(2)
C6 0.018(3) 0.024(3) 0.018(3) -0.001(2) -0.003(2) -0.004(2)
C7 0.016(2) 0.019(3) 0.024(3) 0.001(2) -0.008(2) 0.000(2)
C8 0.036(3) 0.033(3) 0.025(4) -0.013(3) -0.004(3) 0.010(3)
C9 0.041(3) 0.045(4) 0.030(4) -0.006(3) 0.003(3) 0.001(3)
C10 0.016(2) 0.037(3) 0.021(3) -0.004(3) -0.002(2) 0.003(2)
C11 0.020(3) 0.042(4) 0.036(4) -0.012(3) -0.004(3) 0.005(3)
C12 0.022(3) 0.019(3) 0.020(3) -0.005(2) -0.001(2) 0.002(2)
C13 0.013(2) 0.016(3) 0.018(3) -0.003(2) -0.003(2) -0.002(2)
C14 0.014(2) 0.018(3) 0.018(3) 0.002(2) -0.001(2) 0.001(2)
C15 0.023(3) 0.017(3) 0.013(3) -0.003(2) 0.000(2) 0.001(2)
C16 0.018(2) 0.024(3) 0.014(3) -0.003(2) -0.005(2) 0.002(2)
C17 0.021(3) 0.019(3) 0.017(3) -0.004(2) -0.004(2) -0.002(2)
C18 0.017(3) 0.036(3) 0.035(4) -0.009(3) -0.007(2) 0.003(2)
C19 0.021(3) 0.037(4) 0.047(4) -0.008(3) -0.017(3) -0.010(3)
C20 0.033(3) 0.026(3) 0.040(4) -0.019(3) -0.012(3) 0.001(3)
C21 0.019(3) 0.032(3) 0.042(4) -0.011(3) -0.016(3) 0.010(3)
C22 0.019(2) 0.019(3) 0.017(3) -0.003(2) -0.002(2) -0.002(2)
C23 0.013(2) 0.030(3) 0.027(3) -0.002(3) -0.006(2) -0.003(2)
C24 0.012(3) 0.027(3) 0.057(5) 0.001(3) -0.003(3) -0.002(2)
C25 0.013(2) 0.027(3) 0.047(4) -0.008(3) 0.004(3) -0.001(2)
C26 0.019(3) 0.028(3) 0.042(4) -0.010(3) -0.001(3) 0.012(3)
C27 0.025(3) 0.020(3) 0.034(4) -0.009(3) 0.002(2) 0.002(2)
C28 0.027(3) 0.018(3) 0.017(3) -0.004(2) 0.000(2) 0.000(2)
C29 0.021(3) 0.027(3) 0.020(3) -0.006(3) -0.003(2) 0.001(2)
C30 0.034(3) 0.026(3) 0.036(4) -0.011(3) -0.003(3) -0.009(3)
C31 0.045(3) 0.019(3) 0.058(5) -0.015(3) -0.004(3) 0.004(3)
C32 0.030(3) 0.024(3) 0.050(4) -0.013(3) -0.003(3) 0.008(3)
C33 0.043(3) 0.042(4) 0.037(4) -0.012(3) 0.008(3) -0.017(3)
C34 0.024(3) 0.039(4) 0.037(4) -0.007(3) -0.011(3) -0.010(3)
C35 0.027(3) 0.012(3) 0.028(3) -0.006(2) 0.000(3) 0.001(2)
C36 0.036(3) 0.035(4) 0.028(4) 0.001(3) -0.002(3) -0.006(3)
C37 0.031(3) 0.024(3) 0.022(3) -0.002(3) -0.009(3) -0.012(3)
C38 0.052(4) 0.021(3) 0.038(4) 0.006(3) 0.007(3) 0.000(3)
Cl1 0.0634(10) 0.0488(11) 0.0591(13) -0.0070(10) -0.0080(9) -0.0185(9)
Cl2 0.0425(9) 0.0873(15) 0.0616(14) 0.0275(11) -0.0176(9) -0.0200(9)
Cl3 0.0898(14) 0.0916(17) 0.0546(15) -0.0273(13) -0.0025(12) 0.0065(12)
C39 0.042(3) 0.036(4) 0.052(5) -0.001(3) -0.002(3) -0.005(3)

loop_
_atom_type_symbol
_atom_type_description
_atom_type_scat_dispersion_real
_atom_type_scat_dispersion_imag
_atom_type_scat_source
C C 0.0033 0.0016 'International Tables Vol C Tables 4.2.6.8 and 6.1.1.4'
H H 0.0000 0.0000 'International Tables Vol C Tables 4.2.6.8 and 6.1.1.4'
Ca Ca 0.2262 0.3064 'International Tables Vol C Tables 4.2.6.8 and 6.1.1.4'
Cl Cl 0.1484 0.1585 'International Tables Vol C Tables 4.2.6.8 and 6.1.1.4'
N N 0.0061 0.0033 'International Tables Vol C Tables 4.2.6.8 and 6.1.1.4'
O O 0.0106 0.0060 'International Tables Vol C Tables 4.2.6.8 and 6.1.1.4'
Zn Zn 0.2839 1.4301 'International Tables Vol C Tables 4.2.6.8 and 6.1.1.4'

loop_
_geom_angle_atom_site_label_1
_geom_angle_atom_site_label_2
_geom_angle_atom_site_label_3
_geom_angle
O2 Zn1 Ca1 43.94(8)
O2 Zn1 N1 87.28(14)
O2 Zn1 N2 145.44(16)
O5 Zn1 Ca1 43.67(9)
O5 Zn1 O2 81.90(12)
O5 Zn1 O13 100.82(14)
O5 Zn1 N1 155.74(16)
O5 Zn1 N2 83.10(13)
O13 Zn1 Ca1 89.47(9)
O13 Zn1 O2 104.13(14)
O13 Zn1 N1 102.86(15)
O13 Zn1 N2 109.18(15)
N1 Zn1 Ca1 131.13(12)
N1 Zn1 N2 94.00(14)
N2 Zn1 Ca1 126.50(10)
O6 Zn2 Ca1 44.46(9)
O6 Zn2 N3 82.88(13)
O6 Zn2 N4 153.68(17)
O9 Zn2 Ca1 43.38(8)
O9 Zn2 O6 80.14(12)
O9 Zn2 N3 147.63(17)
O9 Zn2 N4 87.48(14)
O12 Zn2 Ca1 88.44(9)
O12 Zn2 O6 100.42(14)
O12 Zn2 O9 107.06(14)
O12 Zn2 N3 102.98(15)
O12 Zn2 N4 105.41(16)
N3 Zn2 Ca1 127.33(11)
N3 Zn2 N4 96.02(15)
N4 Zn2 Ca1 130.57(11)
Zn2 Ca1 Zn1 131.79(3)
O1 Ca1 Zn1 96.99(7)
O1 Ca1 Zn2 124.35(8)
O2 Ca1 Zn1 35.62(8)
O2 Ca1 Zn2 158.89(9)
O2 Ca1 O1 61.44(10)
O2 Ca1 O6 129.88(11)
O2 Ca1 O10 103.24(10)
O5 Ca1 Zn1 34.66(7)
O5 Ca1 Zn2 97.64(7)
O5 Ca1 O1 121.71(11)
O5 Ca1 O2 66.05(10)
O5 Ca1 O6 63.85(10)
O5 Ca1 O10 149.29(13)
O6 Ca1 Zn1 96.46(8)
O6 Ca1 Zn2 35.96(8)
O6 Ca1 O1 154.46(12)
O6 Ca1 O10 120.48(11)
O9 Ca1 Zn1 155.97(10)
O9 Ca1 Zn2 35.27(7)
O9 Ca1 O1 105.92(11)
O9 Ca1 O2 164.52(11)
O9 Ca1 O5 129.09(11)
O9 Ca1 O6 65.42(11)
O9 Ca1 O10 62.25(10)
O9 Ca1 O11 79.89(12)
O9 Ca1 O14 100.97(12)
O10 Ca1 Zn1 121.96(8)
O10 Ca1 Zn2 97.48(7)
O10 Ca1 O1 68.95(11)
O11 Ca1 Zn1 113.18(9)
O11 Ca1 Zn2 62.16(8)
O11 Ca1 O1 76.33(11)
O11 Ca1 O2 104.01(12)
O11 Ca1 O5 93.96(12)
O11 Ca1 O6 78.44(12)
O11 Ca1 O10 116.74(12)
O14 Ca1 Zn1 61.59(8)
O14 Ca1 Zn2 111.16(9)
O14 Ca1 O1 115.66(12)
O14 Ca1 O2 78.72(12)
O14 Ca1 O5 75.14(12)
O14 Ca1 O6 89.85(12)
O14 Ca1 O10 74.51(12)
O14 Ca1 O11 166.76(12)
C2 O1 Ca1 118.7(3)
C2 O1 C8 118.5(4)
C8 O1 Ca1 122.8(3)
Zn1 O2 Ca1 100.44(12)
C1 O2 Zn1 130.6(3)
C1 O2 Ca1 128.2(3)
N1 O3 C10 111.4(3)
N2 O4 C11 111.3(4)
Zn1 O5 Ca1 101.67(12)
C14 O5 Zn1 134.6(3)
C14 O5 Ca1 122.8(3)
Zn2 O6 Ca1 99.58(13)
C15 O6 Zn2 125.6(3)
C15 O6 Ca1 121.5(3)
N3 O7 C24 110.8(4)
N4 O8 C25 111.5(3)
Zn2 O9 Ca1 101.34(13)
C28 O9 Zn2 131.7(3)
C28 O9 Ca1 126.9(3)
C29 O10 Ca1 119.3(3)
C29 O10 C34 118.6(4)
C34 O10 Ca1 122.1(3)
C35 O11 Ca1 141.9(3)
C35 O12 Zn2 122.4(3)
C37 O13 Zn1 119.7(3)
C37 O14 Ca1 142.7(4)
O3 N1 Zn1 122.8(3)
C7 N1 Zn1 126.4(3)
C7 N1 O3 110.7(4)
O4 N2 Zn1 120.2(2)
C12 N2 Zn1 129.5(3)
C12 N2 O4 108.1(4)
O7 N3 Zn2 119.7(3)
C23 N3 Zn2 127.3(3)
C23 N3 O7 110.9(4)
O8 N4 Zn2 124.8(3)
C26 N4 Zn2 125.7(3)
C26 N4 O8 109.5(4)
O2 C1 C2 118.0(4)
O2 C1 C6 123.8(5)
C6 C1 C2 118.1(4)
O1 C2 C1 113.3(4)
C3 C2 O1 125.5(4)
C3 C2 C1 121.2(4)
C2 C3 H3 120.1
C2 C3 C4 119.7(5)
C4 C3 H3 120.1
C3 C4 H4 119.8
C5 C4 C3 120.3(5)
C5 C4 H4 119.8
C4 C5 H5 119.5
C4 C5 C6 121.1(5)
C6 C5 H5 119.5
C1 C6 C7 123.0(4)
C5 C6 C1 119.6(5)
C5 C6 C7 117.2(4)
N1 C7 C6 127.2(4)
N1 C7 H7 116.4
C6 C7 H7 116.4
O1 C8 H8A 109.0
O1 C8 H8B 109.0
O1 C8 C9 112.8(5)
H8A C8 H8B 107.8
C9 C8 H8A 109.0
C9 C8 H8B 109.0
C8 C9 H9A 109.5
C8 C9 H9B 109.5
C8 C9 H9C 109.5
H9A C9 H9B 109.5
H9A C9 H9C 109.5
H9B C9 H9C 109.5
O3 C10 H10A 109.2
O3 C10 H10B 109.2
O3 C10 C11 112.3(5)
H10A C10 H10B 107.9
C11 C10 H10A 109.2
C11 C10 H10B 109.2
O4 C11 C10 113.6(4)
O4 C11 H11A 108.8
O4 C11 H11B 108.8
C10 C11 H11A 108.8
C10 C11 H11B 108.8
H11A C11 H11B 107.7
N2 C12 H12 117.8
N2 C12 C13 124.4(4)
C13 C12 H12 117.8
C12 C13 C22 119.0(4)
C14 C13 C12 121.2(4)
C14 C13 C22 119.7(4)
O5 C14 C13 124.3(4)
O5 C14 C15 114.8(4)
C13 C14 C15 120.9(4)
O6 C15 C14 114.1(4)
O6 C15 C16 126.4(4)
C16 C15 C14 119.5(4)
C15 C16 C17 120.5(4)
C15 C16 C23 119.1(4)
C23 C16 C17 120.2(4)
C18 C17 C16 121.4(4)
C18 C17 C22 118.3(4)
C22 C17 C16 120.2(4)
C17 C18 H18 118.8
C19 C18 C17 122.5(4)
C19 C18 H18 118.8
C18 C19 H19 120.1
C18 C19 C20 119.9(4)
C20 C19 H19 120.1
C19 C20 H20 120.2
C21 C20 C19 119.6(5)
C21 C20 H20 120.2
C20 C21 H21 119.3
C20 C21 C22 121.4(4)
C22 C21 H21 119.3
C17 C22 C13 118.6(4)
C21 C22 C13 123.0(4)
C21 C22 C17 118.4(4)
N3 C23 C16 124.8(4)
N3 C23 H23 117.6
C16 C23 H23 117.6
O7 C24 H24A 108.5
O7 C24 H24B 108.5
O7 C24 C25 115.2(4)
H24A C24 H24B 107.5
C25 C24 H24A 108.5
C25 C24 H24B 108.5
O8 C25 C24 112.1(5)
O8 C25 H25A 109.2
O8 C25 H25B 109.2
C24 C25 H25A 109.2
C24 C25 H25B 109.2
H25A C25 H25B 107.9
N4 C26 H26 116.0
N4 C26 C27 128.0(4)
C27 C26 H26 116.0
C28 C27 C26 123.1(4)
C32 C27 C26 116.9(4)
C32 C27 C28 120.0(4)
O9 C28 C27 123.8(4)
O9 C28 C29 118.9(4)
C27 C28 C29 117.3(4)
O10 C29 C28 112.4(4)
C30 C29 O10 126.3(4)
C30 C29 C28 121.3(4)
C29 C30 H30 119.7
C29 C30 C31 120.5(5)
C31 C30 H30 119.7
C30 C31 H31 120.2
C32 C31 C30 119.6(5)
C32 C31 H31 120.2
C27 C32 H32 119.4
C31 C32 C27 121.2(5)
C31 C32 H32 119.4
H33A C33 H33B 109.5
H33A C33 H33C 109.5
H33B C33 H33C 109.5
C34 C33 H33A 109.5
C34 C33 H33B 109.5
C34 C33 H33C 109.5
O10 C34 C33 112.5(4)
O10 C34 H34A 109.1
O10 C34 H34B 109.1
C33 C34 H34A 109.1
C33 C34 H34B 109.1
H34A C34 H34B 107.8
O11 C35 O12 124.8(5)
O11 C35 C36 118.6(5)
O12 C35 C36 116.5(4)
C35 C36 H36A 109.5
C35 C36 H36B 109.5
C35 C36 H36C 109.5
H36A C36 H36B 109.5
H36A C36 H36C 109.5
H36B C36 H36C 109.5
O13 C37 C38 115.2(5)
O14 C37 O13 126.4(5)
O14 C37 C38 118.4(5)
C37 C38 H38A 109.5
C37 C38 H38B 109.5
C37 C38 H38C 109.5
H38A C38 H38B 109.5
H38A C38 H38C 109.5
H38B C38 H38C 109.5
Cl1 C39 Cl2 110.8(3)
Cl1 C39 Cl3 110.9(4)
Cl1 C39 H39 108.4
Cl2 C39 Cl3 109.8(3)
Cl2 C39 H39 108.4
Cl3 C39 H39 108.4

loop_
_geom_bond_atom_site_label_1
_geom_bond_atom_site_label_2
_geom_bond_distance
Zn1 Ca1 3.4010(12)
Zn1 O2 2.014(3)
Zn1 O5 1.975(3)
Zn1 O13 1.984(4)
Zn1 N1 2.087(3)
Zn1 N2 2.123(4)
Zn2 Ca1 3.3997(11)
Zn2 O6 2.025(3)
Zn2 O9 2.002(3)
Zn2 O12 1.968(4)
Zn2 N3 2.109(4)
Zn2 N4 2.110(4)
Ca1 O1 2.650(3)
Ca1 O2 2.400(3)
Ca1 O5 2.398(3)
Ca1 O6 2.415(3)
Ca1 O9 2.382(3)
Ca1 O10 2.603(3)
Ca1 O11 2.389(4)
Ca1 O14 2.384(4)
O1 C2 1.385(5)
O1 C8 1.450(5)
O2 C1 1.318(5)
O3 N1 1.419(5)
O3 C10 1.430(6)
O4 N2 1.436(4)
O4 C11 1.437(6)
O5 C14 1.295(5)
O6 C15 1.304(5)
O7 N3 1.431(4)
O7 C24 1.442(6)
O8 N4 1.422(4)
O8 C25 1.423(6)
O9 C28 1.313(5)
O10 C29 1.384(5)
O10 C34 1.444(5)
O11 C35 1.249(5)
O12 C35 1.276(5)
O13 C37 1.280(5)
O14 C37 1.242(6)
N1 C7 1.276(6)
N2 C12 1.301(5)
N3 C23 1.288(6)
N4 C26 1.281(6)
C1 C2 1.418(6)
C1 C6 1.413(6)
C2 C3 1.373(6)
C3 H3 0.9300
C3 C4 1.408(6)
C4 H4 0.9300
C4 C5 1.360(7)
C5 H5 0.9300
C5 C6 1.406(6)
C6 C7 1.448(7)
C7 H7 0.9300
C8 H8A 0.9700
C8 H8B 0.9700
C8 C9 1.493(8)
C9 H9A 0.9600
C9 H9B 0.9600
C9 H9C 0.9600
C10 H10A 0.9700
C10 H10B 0.9700
C10 C11 1.502(7)
C11 H11A 0.9700
C11 H11B 0.9700
C12 H12 0.9300
C12 C13 1.454(6)
C13 C14 1.386(6)
C13 C22 1.465(6)
C14 C15 1.467(6)
C15 C16 1.379(6)
C16 C17 1.450(6)
C16 C23 1.447(6)
C17 C18 1.393(6)
C17 C22 1.425(6)
C18 H18 0.9300
C18 C19 1.359(7)
C19 H19 0.9300
C19 C20 1.387(6)
C20 H20 0.9300
C20 C21 1.387(6)
C21 H21 0.9300
C21 C22 1.397(6)
C23 H23 0.9300
C24 H24A 0.9700
C24 H24B 0.9700
C24 C25 1.500(7)
C25 H25A 0.9700
C25 H25B 0.9700
C26 H26 0.9300
C26 C27 1.438(6)
C27 C28 1.414(6)
C27 C32 1.405(7)
C28 C29 1.420(6)
C29 C30 1.368(7)
C30 H30 0.9300
C30 C31 1.400(6)
C31 H31 0.9300
C31 C32 1.359(7)
C32 H32 0.9300
C33 H33A 0.9600
C33 H33B 0.9600
C33 H33C 0.9600
C33 C34 1.503(8)
C34 H34A 0.9700
C34 H34B 0.9700
C35 C36 1.501(7)
C36 H36A 0.9600
C36 H36B 0.9600
C36 H36C 0.9600
C37 C38 1.504(7)
C38 H38A 0.9600
C38 H38B 0.9600
C38 H38C 0.9600
Cl1 C39 1.726(6)
Cl2 C39 1.737(5)
Cl3 C39 1.762(7)
C39 H39 0.9800

loop_
_geom_torsion_atom_site_label_1
_geom_torsion_atom_site_label_2
_geom_torsion_atom_site_label_3
_geom_torsion_atom_site_label_4
_geom_torsion
Zn1 Ca1 O1 C2 -0.5(3)
Zn1 Ca1 O1 C8 175.7(4)
Zn1 Ca1 O2 C1 -171.0(4)
Zn1 Ca1 O5 C14 -170.7(5)
Zn1 Ca1 O6 Zn2 170.42(11)
Zn1 Ca1 O6 C15 27.6(4)
Zn1 Ca1 O9 Zn2 70.3(3)
Zn1 Ca1 O9 C28 -112.5(4)
Zn1 Ca1 O10 C29 156.9(3)
Zn1 Ca1 O10 C34 -23.9(4)
Zn1 Ca1 O11 C35 -122.9(5)
Zn1 Ca1 O14 C37 -1.5(5)
Zn1 O2 C1 C2 -174.9(3)
Zn1 O2 C1 C6 7.6(7)
Zn1 O5 C14 C13 21.3(8)
Zn1 O5 C14 C15 -158.7(4)
Zn1 O13 C37 O14 0.0(7)
Zn1 O13 C37 C38 -179.5(3)
Zn1 N1 C7 C6 -9.3(8)
Zn1 N2 C12 C13 9.1(8)
Zn2 Ca1 O1 C2 153.3(3)
Zn2 Ca1 O1 C8 -30.6(4)
Zn2 Ca1 O2 Zn1 64.0(3)
Zn2 Ca1 O2 C1 -107.0(4)
Zn2 Ca1 O5 Zn1 171.16(12)
Zn2 Ca1 O5 C14 0.4(4)
Zn2 Ca1 O6 C15 -142.8(4)
Zn2 Ca1 O9 C28 177.2(5)
Zn2 Ca1 O10 C29 6.0(3)
Zn2 Ca1 O10 C34 -174.8(4)
Zn2 Ca1 O11 C35 3.6(5)
Zn2 Ca1 O14 C37 -128.6(5)
Zn2 O6 C15 C14 -150.1(3)
Zn2 O6 C15 C16 32.3(7)
Zn2 O9 C28 C27 0.8(8)
Zn2 O9 C28 C29 -177.1(4)
Zn2 O12 C35 O11 -5.4(7)
Zn2 O12 C35 C36 174.4(3)
Zn2 N3 C23 C16 3.2(8)
Zn2 N4 C26 C27 -0.9(9)
Ca1 Zn1 O2 C1 170.7(5)
Ca1 Zn1 O5 C14 169.0(5)
Ca1 Zn1 O13 C37 -0.6(3)
Ca1 Zn1 N1 O3 -167.9(2)
Ca1 Zn1 N1 C7 16.2(5)
Ca1 Zn1 N2 O4 -154.7(3)
Ca1 Zn1 N2 C12 6.6(5)
Ca1 Zn2 O6 C15 140.7(5)
Ca1 Zn2 O9 C28 -177.0(6)
Ca1 Zn2 O12 C35 5.7(3)
Ca1 Zn2 N3 O7 -141.6(3)
Ca1 Zn2 N3 C23 20.4(5)
Ca1 Zn2 N4 O8 -172.0(3)
Ca1 Zn2 N4 C26 8.6(6)
Ca1 O1 C2 C1 1.1(5)
Ca1 O1 C2 C3 -177.8(4)
Ca1 O1 C8 C9 101.9(4)
Ca1 O2 C1 C2 -6.5(6)
Ca1 O2 C1 C6 175.9(3)
Ca1 O5 C14 C13 -171.6(4)
Ca1 O5 C14 C15 8.5(6)
Ca1 O6 C15 C14 -17.2(6)
Ca1 O6 C15 C16 165.1(4)
Ca1 O9 C28 C27 -175.6(4)
Ca1 O9 C28 C29 6.6(7)
Ca1 O10 C29 C28 -3.0(6)
Ca1 O10 C29 C30 176.0(5)
Ca1 O10 C34 C33 105.5(4)
Ca1 O11 C35 O12 -0.6(8)
Ca1 O11 C35 C36 179.6(4)
Ca1 O14 C37 O13 1.6(9)
Ca1 O14 C37 C38 -178.9(4)
O1 Ca1 O2 Zn1 175.99(18)
O1 Ca1 O2 C1 5.0(3)
O1 Ca1 O5 Zn1 -50.1(2)
O1 Ca1 O5 C14 139.2(3)
O1 Ca1 O6 Zn2 49.0(3)
O1 Ca1 O6 C15 -93.8(4)
O1 Ca1 O9 Zn2 -127.80(14)
O1 Ca1 O9 C28 49.4(4)
O1 Ca1 O10 C29 -118.0(4)
O1 Ca1 O10 C34 61.2(4)
O1 Ca1 O11 C35 145.3(5)
O1 Ca1 O14 C37 82.4(5)
O1 C2 C3 C4 179.6(5)
O2 Zn1 Ca1 Zn2 -154.25(15)
O2 Zn1 Ca1 O1 -3.55(16)
O2 Zn1 Ca1 O5 -142.5(2)
O2 Zn1 Ca1 O6 -161.78(17)
O2 Zn1 Ca1 O9 158.9(3)
O2 Zn1 Ca1 O10 65.96(17)
O2 Zn1 Ca1 O11 -81.63(17)
O2 Zn1 Ca1 O14 111.90(17)
O2 Zn1 O5 Ca1 25.27(14)
O2 Zn1 O5 C14 -165.7(5)
O2 Zn1 O13 C37 -42.5(3)
O2 Zn1 N1 O3 -171.0(3)
O2 Zn1 N1 C7 13.1(4)
O2 Zn1 N2 O4 -95.0(4)
O2 Zn1 N2 C12 66.2(5)
O2 Ca1 O1 C2 -2.8(3)
O2 Ca1 O1 C8 173.3(4)
O2 Ca1 O5 Zn1 -22.84(13)
O2 Ca1 O5 C14 166.4(4)
O2 Ca1 O6 Zn2 156.69(13)
O2 Ca1 O6 C15 13.9(4)
O2 Ca1 O9 Zn2 -161.4(4)
O2 Ca1 O9 C28 15.8(8)
O2 Ca1 O10 C29 -170.0(3)
O2 Ca1 O10 C34 9.2(4)
O2 Ca1 O11 C35 -159.3(5)
O2 Ca1 O14 C37 31.9(5)
O2 C1 C2 O1 2.9(6)
O2 C1 C2 C3 -178.2(4)
O2 C1 C6 C5 178.2(5)
O2 C1 C6 C7 2.6(8)
O3 N1 C7 C6 174.4(4)
O3 C10 C11 O4 49.8(5)
O4 N2 C12 C13 172.1(4)
O5 Zn1 Ca1 Zn2 -11.78(16)
O5 Zn1 Ca1 O1 138.92(18)
O5 Zn1 Ca1 O2 142.5(2)
O5 Zn1 Ca1 O6 -19.31(18)
O5 Zn1 Ca1 O9 -58.6(3)
O5 Zn1 Ca1 O10 -151.57(19)
O5 Zn1 Ca1 O11 60.84(18)
O5 Zn1 Ca1 O14 -105.63(18)
O5 Zn1 O2 Ca1 -25.14(14)
O5 Zn1 O2 C1 145.6(4)
O5 Zn1 O13 C37 41.8(3)
O5 Zn1 N1 O3 125.6(4)
O5 Zn1 N1 C7 -50.2(6)
O5 Zn1 N2 O4 -159.8(3)
O5 Zn1 N2 C12 1.5(5)
O5 Ca1 O1 C2 25.6(4)
O5 Ca1 O1 C8 -158.3(3)
O5 Ca1 O2 Zn1 22.28(13)
O5 Ca1 O2 C1 -148.7(4)
O5 Ca1 O6 Zn2 158.32(19)
O5 Ca1 O6 C15 15.5(4)
O5 Ca1 O9 Zn2 31.6(2)
O5 Ca1 O9 C28 -151.2(4)
O5 Ca1 O10 C29 124.9(3)
O5 Ca1 O10 C34 -55.9(4)
O5 Ca1 O11 C35 -93.0(5)
O5 Ca1 O14 C37 -36.0(5)
O5 C14 C15 O6 5.6(7)
O5 C14 C15 C16 -176.6(5)
O6 Zn2 Ca1 Zn1 -12.81(15)
O6 Zn2 Ca1 O1 -156.78(18)
O6 Zn2 Ca1 O2 -57.4(3)
O6 Zn2 Ca1 O5 -19.54(17)
O6 Zn2 Ca1 O9 136.2(2)
O6 Zn2 Ca1 O10 133.65(17)
O6 Zn2 Ca1 O11 -110.00(17)
O6 Zn2 Ca1 O14 57.42(17)
O6 Zn2 O9 Ca1 -29.45(14)
O6 Zn2 O9 C28 153.5(5)
O6 Zn2 O12 C35 48.7(4)
O6 Zn2 N3 O7 -140.6(3)
O6 Zn2 N3 C23 21.4(5)
O6 Zn2 N4 O8 120.9(4)
O6 Zn2 N4 C26 -58.5(7)
O6 Ca1 O1 C2 120.8(3)
O6 Ca1 O1 C8 -63.0(5)
O6 Ca1 O2 Zn1 23.9(2)
O6 Ca1 O2 C1 -147.1(3)
O6 Ca1 O5 Zn1 158.5(2)
O6 Ca1 O5 C14 -12.2(3)
O6 Ca1 O9 Zn2 26.53(13)
O6 Ca1 O9 C28 -156.2(5)
O6 Ca1 O10 C29 35.5(4)
O6 Ca1 O10 C34 -145.3(3)
O6 Ca1 O11 C35 -30.7(5)
O6 Ca1 O14 C37 -99.0(5)
O6 C15 C16 C17 -179.4(5)
O6 C15 C16 C23 5.9(8)
O7 N3 C23 C16 166.5(5)
O7 C24 C25 O8 61.7(5)
O8 N4 C26 C27 179.6(5)
O9 Zn2 Ca1 Zn1 -149.05(17)
O9 Zn2 Ca1 O1 66.98(18)
O9 Zn2 Ca1 O2 166.3(3)
O9 Zn2 Ca1 O5 -155.78(19)
O9 Zn2 Ca1 O6 -136.2(2)
O9 Zn2 Ca1 O10 -2.59(18)
O9 Zn2 Ca1 O11 113.76(19)
O9 Zn2 Ca1 O14 -78.82(18)
O9 Zn2 O6 Ca1 28.83(14)
O9 Zn2 O6 C15 169.5(4)
O9 Zn2 O12 C35 -34.1(4)
O9 Zn2 N3 O7 -81.9(4)
O9 Zn2 N3 C23 80.1(5)
O9 Zn2 N4 O8 -177.5(4)
O9 Zn2 N4 C26 3.1(5)
O9 Ca1 O1 C2 -173.1(3)
O9 Ca1 O1 C8 3.0(4)
O9 Ca1 O2 Zn1 -146.7(4)
O9 Ca1 O2 C1 42.3(7)
O9 Ca1 O5 Zn1 153.39(14)
O9 Ca1 O5 C14 -17.3(4)
O9 Ca1 O6 Zn2 -26.05(13)
O9 Ca1 O6 C15 -168.9(4)
O9 Ca1 O10 C29 4.3(3)
O9 Ca1 O10 C34 -176.5(4)
O9 Ca1 O11 C35 36.0(5)
O9 Ca1 O14 C37 -163.9(5)
O9 C28 C29 O10 -1.7(7)
O9 C28 C29 C30 179.2(5)
O10 Ca1 O1 C2 -122.1(3)
O10 Ca1 O1 C8 54.0(4)
O10 Ca1 O2 Zn1 -127.25(14)
O10 Ca1 O2 C1 61.7(4)
O10 Ca1 O5 Zn1 52.3(3)
O10 Ca1 O5 C14 -118.5(4)
O10 Ca1 O6 Zn2 -56.35(18)
O10 Ca1 O6 C15 160.8(4)
O10 Ca1 O9 Zn2 177.1(2)
O10 Ca1 O9 C28 -5.7(4)
O10 Ca1 O11 C35 87.7(5)
O10 Ca1 O14 C37 139.2(5)
O10 C29 C30 C31 -179.9(5)
O11 Ca1 O1 C2 111.8(3)
O11 Ca1 O1 C8 -72.1(4)
O11 Ca1 O2 Zn1 110.39(14)
O11 Ca1 O2 C1 -60.6(4)
O11 Ca1 O5 Zn1 -126.42(15)
O11 Ca1 O5 C14 62.9(4)
O11 Ca1 O6 Zn2 58.01(14)
O11 Ca1 O6 C15 -84.8(4)
O11 Ca1 O9 Zn2 -55.29(15)
O11 Ca1 O9 C28 121.9(4)
O11 Ca1 O10 C29 -56.6(4)
O11 Ca1 O10 C34 122.6(4)
O11 Ca1 O14 C37 -71.4(8)
O12 Zn2 Ca1 Zn1 93.81(11)
O12 Zn2 Ca1 O1 -50.15(14)
O12 Zn2 Ca1 O2 49.2(3)
O12 Zn2 Ca1 O5 87.08(14)
O12 Zn2 Ca1 O6 106.63(17)
O12 Zn2 Ca1 O9 -117.13(19)
O12 Zn2 Ca1 O10 -119.72(13)
O12 Zn2 Ca1 O11 -3.37(14)
O12 Zn2 Ca1 O14 164.05(14)
O12 Zn2 O6 Ca1 -76.88(15)
O12 Zn2 O6 C15 63.8(4)
O12 Zn2 O9 Ca1 68.52(16)
O12 Zn2 O9 C28 -108.5(5)
O12 Zn2 N3 O7 120.3(3)
O12 Zn2 N3 C23 -77.7(5)
O12 Zn2 N4 O8 -70.5(4)
O12 Zn2 N4 C26 110.1(5)
O13 Zn1 Ca1 Zn2 94.57(10)
O13 Zn1 Ca1 O1 -114.73(12)
O13 Zn1 Ca1 O2 -111.18(17)
O13 Zn1 Ca1 O5 106.35(18)
O13 Zn1 Ca1 O6 87.03(13)
O13 Zn1 Ca1 O9 47.7(2)
O13 Zn1 Ca1 O10 -45.22(14)
O13 Zn1 Ca1 O11 167.19(12)
O13 Zn1 Ca1 O14 0.72(13)
O13 Zn1 O2 Ca1 74.04(14)
O13 Zn1 O2 C1 -115.2(4)
O13 Zn1 O5 Ca1 -77.66(16)
O13 Zn1 O5 C14 91.4(5)
O13 Zn1 N1 O3 -67.2(3)
O13 Zn1 N1 C7 117.0(4)
O13 Zn1 N2 O4 101.1(3)
O13 Zn1 N2 C12 -97.6(5)
O14 Ca1 O1 C2 -62.3(3)
O14 Ca1 O1 C8 113.9(4)
O14 Ca1 O2 Zn1 -56.33(14)
O14 Ca1 O2 C1 132.6(4)
O14 Ca1 O5 Zn1 61.21(15)
O14 Ca1 O5 C14 -109.5(4)
O14 Ca1 O6 Zn2 -128.20(14)
O14 Ca1 O6 C15 89.0(4)
O14 Ca1 O9 Zn2 111.27(15)
O14 Ca1 O9 C28 -71.5(4)
O14 Ca1 O10 C29 115.9(4)
O14 Ca1 O10 C34 -64.9(4)
O14 Ca1 O11 C35 -58.9(8)
N1 Zn1 Ca1 Zn2 -158.72(16)
N1 Zn1 Ca1 O1 -8.02(18)
N1 Zn1 Ca1 O2 -4.5(2)
N1 Zn1 Ca1 O5 -146.9(2)
N1 Zn1 Ca1 O6 -166.26(18)
N1 Zn1 Ca1 O9 154.5(3)
N1 Zn1 Ca1 O10 61.49(19)
N1 Zn1 Ca1 O11 -86.10(18)
N1 Zn1 Ca1 O14 107.43(19)
N1 Zn1 O2 Ca1 176.63(16)
N1 Zn1 O2 C1 -12.7(4)
N1 Zn1 O5 Ca1 89.7(4)
N1 Zn1 O5 C14 -101.3(5)
N1 Zn1 O13 C37 -132.9(3)
N1 Zn1 N2 O4 -4.0(3)
N1 Zn1 N2 C12 157.3(5)
N1 O3 C10 C11 -96.9(4)
N2 Zn1 Ca1 Zn2 -19.13(16)
N2 Zn1 Ca1 O1 131.57(17)
N2 Zn1 Ca1 O2 135.1(2)
N2 Zn1 Ca1 O5 -7.4(2)
N2 Zn1 Ca1 O6 -26.67(17)
N2 Zn1 Ca1 O9 -66.0(3)
N2 Zn1 Ca1 O10 -158.92(17)
N2 Zn1 Ca1 O11 53.49(17)
N2 Zn1 Ca1 O14 -112.98(17)
N2 Zn1 O2 Ca1 -90.3(2)
N2 Zn1 O2 C1 80.5(4)
N2 Zn1 O5 Ca1 174.05(17)
N2 Zn1 O5 C14 -16.9(5)
N2 Zn1 O13 C37 128.2(3)
N2 Zn1 N1 O3 43.6(3)
N2 Zn1 N1 C7 -132.3(4)
N2 O4 C11 C10 61.7(5)
N2 C12 C13 C14 -9.4(8)
N2 C12 C13 C22 172.8(5)
N3 Zn2 Ca1 Zn1 -11.36(16)
N3 Zn2 Ca1 O1 -155.33(18)
N3 Zn2 Ca1 O2 -56.0(3)
N3 Zn2 Ca1 O5 -18.09(18)
N3 Zn2 Ca1 O6 1.4(2)
N3 Zn2 Ca1 O9 137.7(2)
N3 Zn2 Ca1 O10 135.10(17)
N3 Zn2 Ca1 O11 -108.55(18)
N3 Zn2 Ca1 O14 58.87(18)
N3 Zn2 O6 Ca1 -178.84(17)
N3 Zn2 O6 C15 -38.2(4)
N3 Zn2 O9 Ca1 -88.8(3)
N3 Zn2 O9 C28 94.1(5)
N3 Zn2 O12 C35 133.7(4)
N3 Zn2 N4 O8 34.8(4)
N3 Zn2 N4 C26 -144.6(5)
N3 O7 C24 C25 51.9(5)
N4 Zn2 Ca1 Zn1 -157.12(17)
N4 Zn2 Ca1 O1 58.9(2)
N4 Zn2 Ca1 O2 158.3(3)
N4 Zn2 Ca1 O5 -163.9(2)
N4 Zn2 Ca1 O6 -144.3(2)
N4 Zn2 Ca1 O9 -8.1(2)
N4 Zn2 Ca1 O10 -10.7(2)
N4 Zn2 Ca1 O11 105.7(2)
N4 Zn2 Ca1 O14 -86.9(2)
N4 Zn2 O6 Ca1 92.0(3)
N4 Zn2 O6 C15 -127.4(4)
N4 Zn2 O9 Ca1 173.87(18)
N4 Zn2 O9 C28 -3.2(5)
N4 Zn2 O12 C35 -126.2(4)
N4 Zn2 N3 O7 12.9(3)
N4 Zn2 N3 C23 174.9(5)
N4 O8 C25 C24 -95.6(5)
N4 C26 C27 C28 -2.9(10)
N4 C26 C27 C32 178.6(6)
C1 C2 C3 C4 0.8(8)
C1 C6 C7 N1 -1.3(8)
C2 O1 C8 C9 -82.0(5)
C2 C1 C6 C5 0.6(7)
C2 C1 C6 C7 -175.0(5)
C2 C3 C4 C5 -1.4(8)
C3 C4 C5 C6 1.6(8)
C4 C5 C6 C1 -1.2(8)
C4 C5 C6 C7 174.6(5)
C5 C6 C7 N1 -177.0(5)
C6 C1 C2 O1 -179.4(4)
C6 C1 C2 C3 -0.5(7)
C8 O1 C2 C1 -175.2(4)
C8 O1 C2 C3 5.9(7)
C10 O3 N1 Zn1 12.4(5)
C10 O3 N1 C7 -171.2(4)
C11 O4 N2 Zn1 -72.1(4)
C11 O4 N2 C12 123.0(4)
C12 C13 C14 O5 -5.0(8)
C12 C13 C14 C15 174.9(5)
C12 C13 C22 C17 -177.6(5)
C12 C13 C22 C21 4.2(8)
C13 C14 C15 O6 -174.3(5)
C13 C14 C15 C16 3.5(8)
C14 C13 C22 C17 4.6(8)
C14 C13 C22 C21 -173.7(5)
C14 C15 C16 C17 3.1(8)
C14 C15 C16 C23 -171.6(5)
C15 C16 C17 C18 171.1(5)
C15 C16 C17 C22 -5.8(8)
C15 C16 C23 N3 -24.1(8)
C16 C17 C18 C19 -178.6(6)
C16 C17 C22 C13 1.9(8)
C16 C17 C22 C21 -179.8(5)
C17 C16 C23 N3 161.2(5)
C17 C18 C19 C20 -0.2(10)
C18 C17 C22 C13 -175.1(5)
C18 C17 C22 C21 3.2(8)
C18 C19 C20 C21 0.5(9)
C19 C20 C21 C22 1.2(9)
C20 C21 C22 C13 175.2(5)
C20 C21 C22 C17 -3.1(9)
C22 C13 C14 O5 172.8(5)
C22 C13 C14 C15 -7.3(8)
C22 C17 C18 C19 -1.7(9)
C23 C16 C17 C18 -14.2(8)
C23 C16 C17 C22 168.9(5)
C24 O7 N3 Zn2 -79.9(4)
C24 O7 N3 C23 115.4(5)
C25 O8 N4 Zn2 10.8(6)
C25 O8 N4 C26 -169.7(5)
C26 C27 C28 O9 3.0(9)
C26 C27 C28 C29 -179.0(5)
C26 C27 C32 C31 178.3(6)
C27 C28 C29 O10 -179.7(5)
C27 C28 C29 C30 1.2(8)
C28 C27 C32 C31 -0.3(10)
C28 C29 C30 C31 -1.0(9)
C29 O10 C34 C33 -75.3(6)
C29 C30 C31 C32 0.0(10)
C30 C31 C32 C27 0.6(10)
C32 C27 C28 O9 -178.5(6)
C32 C27 C28 C29 -0.6(8)
C34 O10 C29 C28 177.7(4)
C34 O10 C29 C30 -3.2(8)
